data_7233373
loop_
_publ_author_name
'Cheisson, Thibault'
'Jian, Jiwen'
'Su, Jing'
'Eaton, Teresa M.'
'Gau, Michael'
'Carroll, Patrick'
'Batista, Enrique R.'
'Yang, Ping'
'Gibson, John K.'
'Schelter, Eric J.'

_publ_section_title
;
 Halide Anion Discrimination by a Tripodal Hydroxylamine Ligand in Gas and
 Condensed Phases
;
_journal_name_full 'Physical Chemistry Chemical Physics'
_journal_paper_doi 10.1039/C9CP03764K
_journal_year 2019
_chemical_formula_moiety 'Br, C33 H49 N4 O3, C2 H6 O'
_chemical_formula_sum 'C35 H55 Br N4 O4'
_chemical_formula_weight 675.74
_space_group_crystal_system orthorhombic
_space_group_IT_number 61
_space_group_name_Hall '-P 2ac 2ab'
_space_group_name_H-M_alt 'P b c a'
_symmetry_space_group_name_Hall '-P 2ac 2ab'
_symmetry_space_group_name_H-M 'P b c a'
_atom_sites_solution_hydrogens geom
_atom_sites_solution_primary direct
_audit_creation_date 2017-09-07
_audit_creation_method
;
Olex2 1.2
(compiled 2016.09.09 svn.r3337 for OlexSys, GUI svn.r5227)
;
_audit_update_record
;
2019-03-06 deposited with the CCDC.    2019-08-12 downloaded from the CCDC.
;
_cell_angle_alpha 90
_cell_angle_beta 90
_cell_angle_gamma 90
_cell_formula_units_Z 8
_cell_length_a 16.9397(8)
_cell_length_b 19.8774(9)
_cell_length_c 21.6754(10)
_cell_measurement_reflns_used 9861
_cell_measurement_temperature 100
_cell_measurement_theta_max 27.384
_cell_measurement_theta_min 2.455
_cell_volume 7298.5(6)
_computing_cell_refinement 'SAINT v8.34A (Bruker, 2013)'
_computing_data_collection 'Bruker APEX2 v2014.11-0'
_computing_data_reduction 'Bruker SAINT v8.34A'
_computing_publication_material 'Olex2 (Dolomanov et al., 2009)'
_computing_structure_refinement 'XL (Sheldrick, 2008)'
_computing_structure_solution 'ShelXS (Sheldrick, 2008)'
_diffrn_ambient_temperature 100
_diffrn_measured_fraction_theta_full 1.000
_diffrn_measured_fraction_theta_max 0.995
_diffrn_measurement_device 'CCD area detector'
_diffrn_measurement_device_type 'Bruker APEXII'
_diffrn_measurement_method '\w and \f scans'
_diffrn_radiation_monochromator graphite
_diffrn_radiation_type MoK\a
_diffrn_radiation_wavelength 0.71073
_diffrn_reflns_av_R_equivalents 0.0743
_diffrn_reflns_av_unetI/netI 0.0693
_diffrn_reflns_Laue_measured_fraction_full 1.000
_diffrn_reflns_Laue_measured_fraction_max 0.995
_diffrn_reflns_limit_h_max 21
_diffrn_reflns_limit_h_min -21
_diffrn_reflns_limit_k_max 25
_diffrn_reflns_limit_k_min -25
_diffrn_reflns_limit_l_max 28
_diffrn_reflns_limit_l_min -28
_diffrn_reflns_number 45991
_diffrn_reflns_point_group_measured_fraction_full 1.000
_diffrn_reflns_point_group_measured_fraction_max 0.995
_diffrn_reflns_theta_full 25.242
_diffrn_reflns_theta_max 27.559
_diffrn_reflns_theta_min 1.838
_diffrn_source 'sealed tube'
_exptl_absorpt_coefficient_mu 1.167
_exptl_absorpt_correction_T_max 0.7456
_exptl_absorpt_correction_T_min 0.6181
_exptl_absorpt_correction_type multi-scan
_exptl_absorpt_process_details 'SADABS v2014/4'
_exptl_crystal_colour colourless
_exptl_crystal_density_diffrn 1.230
_exptl_crystal_description plate
_exptl_crystal_F_000 2880
_exptl_crystal_size_max 0.40
_exptl_crystal_size_mid 0.09
_exptl_crystal_size_min 0.04
_refine_diff_density_max 0.481
_refine_diff_density_min -0.360
_refine_diff_density_rms 0.067
_refine_ls_extinction_method none
_refine_ls_goodness_of_fit_ref 1.002
_refine_ls_hydrogen_treatment constr
_refine_ls_matrix_type full
_refine_ls_number_parameters 411
_refine_ls_number_reflns 8374
_refine_ls_number_restraints 0
_refine_ls_restrained_S_all 1.002
_refine_ls_R_factor_all 0.0848
_refine_ls_R_factor_gt 0.0404
_refine_ls_shift/su_max 0.005
_refine_ls_shift/su_mean 0.000
_refine_ls_structure_factor_coef Fsqd
_refine_ls_weighting_details 'w=1/[\s^2^(Fo^2^)+(0.0286P)^2^+2.8877P] where P=(Fo^2^+2Fc^2^)/3'
_refine_ls_weighting_scheme calc
_refine_ls_wR_factor_gt 0.0765
_refine_ls_wR_factor_ref 0.0887
_reflns_number_gt 5481
_reflns_number_total 8374
_reflns_threshold_expression 'I > 2\s(I)'
_cod_data_source_file c9cp03764k3.cif
_cod_data_source_block 40169
_cod_database_code 7233373

loop_
_space_group_symop_operation_xyz
'x, y, z'
'x+1/2, -y+1/2, -z'
'-x, y+1/2, -z+1/2'
'-x+1/2, -y, z+1/2'
'-x, -y, -z'
'-x-1/2, y-1/2, z'
'x, -y-1/2, z-1/2'
'x-1/2, y, -z-1/2'

loop_
_atom_site_label
_atom_site_type_symbol
_atom_site_fract_x
_atom_site_fract_y
_atom_site_fract_z
_atom_site_U_iso_or_equiv
_atom_site_adp_type
_atom_site_occupancy
_atom_site_site_symmetry_order
_atom_site_calc_flag
_atom_site_refinement_flags_posn
Br1 Br 1.19546(2) 0.82956(2) 0.74190(2) 0.02083(7) Uani 1 1 d .
O1 O 1.11596(9) 0.92156(8) 0.85121(7) 0.0223(4) Uani 1 1 d .
H1 H 1.1461 0.9046 0.8246 0.033 Uiso 1 1 calc GR
O2 O 0.78195(10) 0.68208(9) 0.74142(9) 0.0370(5) Uani 1 1 d .
H2 H 0.7564 0.7183 0.7433 0.056 Uiso 1 1 calc GR
O3 O 1.06348(11) 0.79414(9) 0.54306(7) 0.0279(4) Uani 1 1 d .
H3 H 1.0917 0.7656 0.5613 0.042 Uiso 1 1 calc GR
N1 N 1.04514(11) 0.88046(10) 0.85688(8) 0.0176(4) Uani 1 1 d .
N2 N 0.85184(12) 0.69178(10) 0.70372(9) 0.0243(5) Uani 1 1 d .
N3 N 1.06243(12) 0.85627(10) 0.57845(8) 0.0212(5) Uani 1 1 d .
N4 N 0.99010(10) 0.83659(9) 0.73801(7) 0.0139(4) Uani 1 1 d .
H4 H 1.0357 0.8331 0.7671 0.017 Uiso 1 1 calc R
C1 C 0.91654(13) 0.84166(11) 0.77712(10) 0.0162(5) Uani 1 1 d .
H1a H 0.9140 0.8026 0.8053 0.019 Uiso 1 1 calc R
H1b H 0.8695 0.8402 0.7501 0.019 Uiso 1 1 calc R
C2 C 0.91527(14) 0.90594(12) 0.81456(10) 0.0187(5) Uani 1 1 d .
C3 C 0.84961(14) 0.94758(13) 0.81041(11) 0.0247(6) Uani 1 1 d .
H3a H 0.8049 0.9331 0.7875 0.030 Uiso 1 1 calc R
C4 C 0.84825(15) 1.00957(14) 0.83903(13) 0.0352(7) Uani 1 1 d .
H4a H 0.8026 1.0371 0.8365 0.042 Uiso 1 1 calc R
C5 C 0.91380(16) 1.03141(14) 0.87151(13) 0.0358(7) Uani 1 1 d .
H5 H 0.9142 1.0750 0.8895 0.043 Uiso 1 1 calc R
C6 C 0.97867(15) 0.98982(13) 0.87773(11) 0.0262(6) Uani 1 1 d .
H6 H 1.0232 1.0048 0.9005 0.031 Uiso 1 1 calc R
C7 C 0.97928(14) 0.92634(12) 0.85094(10) 0.0187(5) Uani 1 1 d .
C8 C 1.05052(14) 0.84371(13) 0.91778(10) 0.0228(6) Uani 1 1 d .
C9 C 0.97598(15) 0.80054(14) 0.92437(11) 0.0293(6) Uani 1 1 d .
H9a H 0.9292 0.8295 0.9222 0.044 Uiso 1 1 calc GR
H9b H 0.9770 0.7772 0.9642 0.044 Uiso 1 1 calc GR
H9c H 0.9741 0.7674 0.8909 0.044 Uiso 1 1 calc GR
C10 C 1.12184(15) 0.79791(14) 0.91373(11) 0.0287(6) Uani 1 1 d .
H10a H 1.1185 0.7708 0.8761 0.043 Uiso 1 1 calc GR
H10b H 1.1231 0.7682 0.9498 0.043 Uiso 1 1 calc GR
H10c H 1.1700 0.8252 0.9127 0.043 Uiso 1 1 calc GR
C11 C 1.05863(16) 0.89050(15) 0.97329(11) 0.0345(7) Uani 1 1 d .
H11a H 1.1039 0.9205 0.9671 0.052 Uiso 1 1 calc GR
H11b H 1.0667 0.8637 1.0107 0.052 Uiso 1 1 calc GR
H11c H 1.0105 0.9174 0.9777 0.052 Uiso 1 1 calc GR
C12 C 0.98977(14) 0.77261(11) 0.70009(9) 0.0166(5) Uani 1 1 d .
H12a H 0.9436 0.7734 0.6721 0.020 Uiso 1 1 calc R
H12b H 1.0380 0.7715 0.6743 0.020 Uiso 1 1 calc R
C13 C 0.98657(14) 0.70963(11) 0.73836(9) 0.0168(5) Uani 1 1 d .
C14 C 1.05294(15) 0.68876(12) 0.77124(10) 0.0236(6) Uani 1 1 d .
H14 H 1.1002 0.7143 0.7686 0.028 Uiso 1 1 calc R
C15 C 1.05121(17) 0.63175(13) 0.80754(11) 0.0314(6) Uani 1 1 d .
H15 H 1.0969 0.6182 0.8297 0.038 Uiso 1 1 calc R
C16 C 0.98217(18) 0.59453(13) 0.81129(12) 0.0338(7) Uani 1 1 d .
H16 H 0.9803 0.5557 0.8368 0.041 Uiso 1 1 calc R
C17 C 0.91624(16) 0.61344(13) 0.77834(12) 0.0292(6) Uani 1 1 d .
H17 H 0.8691 0.5877 0.7815 0.035 Uiso 1 1 calc R
C18 C 0.91823(14) 0.66997(12) 0.74046(10) 0.0205(5) Uani 1 1 d .
C19 C 0.83861(16) 0.65397(13) 0.64435(12) 0.0307(6) Uani 1 1 d .
C20 C 0.81509(18) 0.58029(14) 0.65438(14) 0.0445(8) Uani 1 1 d .
H20a H 0.8594 0.5558 0.6728 0.067 Uiso 1 1 calc GR
H20b H 0.8013 0.5598 0.6147 0.067 Uiso 1 1 calc GR
H20c H 0.7695 0.5781 0.6821 0.067 Uiso 1 1 calc GR
C21 C 0.91405(17) 0.65750(14) 0.60628(11) 0.0346(7) Uani 1 1 d .
H21a H 0.9268 0.7046 0.5975 0.052 Uiso 1 1 calc GR
H21b H 0.9065 0.6332 0.5674 0.052 Uiso 1 1 calc GR
H21c H 0.9575 0.6369 0.6294 0.052 Uiso 1 1 calc GR
C22 C 0.77287(18) 0.69183(16) 0.61106(14) 0.0487(9) Uani 1 1 d .
H22a H 0.7238 0.6880 0.6348 0.073 Uiso 1 1 calc GR
H22b H 0.7652 0.6724 0.5699 0.073 Uiso 1 1 calc GR
H22c H 0.7874 0.7393 0.6071 0.073 Uiso 1 1 calc GR
C23 C 1.00611(13) 0.89714(11) 0.69691(10) 0.0164(5) Uani 1 1 d .
H23a H 0.9984 0.9388 0.7212 0.020 Uiso 1 1 calc R
H23b H 1.0619 0.8959 0.6833 0.020 Uiso 1 1 calc R
C24 C 0.95348(13) 0.89946(11) 0.64095(10) 0.0172(5) Uani 1 1 d .
C25 C 0.87590(15) 0.92210(12) 0.64612(11) 0.0225(6) Uani 1 1 d .
H25 H 0.8586 0.9413 0.6839 0.027 Uiso 1 1 calc R
C26 C 0.82371(15) 0.91709(13) 0.59734(11) 0.0274(6) Uani 1 1 d .
H26 H 0.7710 0.9327 0.6016 0.033 Uiso 1 1 calc R
C27 C 0.84889(16) 0.88923(13) 0.54241(11) 0.0280(6) Uani 1 1 d .
H27 H 0.8127 0.8838 0.5093 0.034 Uiso 1 1 calc R
C28 C 0.92656(16) 0.86928(13) 0.53529(11) 0.0267(6) Uani 1 1 d .
H28 H 0.9436 0.8510 0.4970 0.032 Uiso 1 1 calc R
C29 C 0.98015(14) 0.87574(12) 0.58389(10) 0.0194(5) Uani 1 1 d .
C30 C 1.11624(16) 0.90595(13) 0.54602(10) 0.0258(6) Uani 1 1 d .
C31 C 1.11041(16) 0.97294(13) 0.57999(11) 0.0298(6) Uani 1 1 d .
H31a H 1.0564 0.9903 0.5768 0.045 Uiso 1 1 calc GR
H31b H 1.1471 1.0052 0.5615 0.045 Uiso 1 1 calc GR
H31c H 1.1239 0.9664 0.6235 0.045 Uiso 1 1 calc GR
C32 C 1.09484(17) 0.91571(14) 0.47792(11) 0.0355(7) Uani 1 1 d .
H32a H 1.0437 0.9385 0.4748 0.053 Uiso 1 1 calc GR
H32b H 1.0917 0.8718 0.4576 0.053 Uiso 1 1 calc GR
H32c H 1.1354 0.9431 0.4578 0.053 Uiso 1 1 calc GR
C33 C 1.19968(16) 0.87877(14) 0.55243(11) 0.0313(6) Uani 1 1 d .
H33a H 1.2370 0.9106 0.5340 0.047 Uiso 1 1 calc GR
H33b H 1.2036 0.8354 0.5312 0.047 Uiso 1 1 calc GR
H33c H 1.2122 0.8727 0.5962 0.047 Uiso 1 1 calc GR
O4 O 0.84030(10) 1.22385(9) 0.87805(8) 0.0297(4) Uani 1 1 d .
H4b H 0.8286 1.2517 0.8503 0.045 Uiso 1 1 calc GR
C34 C 0.77670(15) 1.17811(13) 0.88637(12) 0.0303(6) Uani 1 1 d .
H34a H 0.7903 1.1461 0.9197 0.036 Uiso 1 1 calc R
H34b H 0.7691 1.1520 0.8479 0.036 Uiso 1 1 calc R
C35 C 0.70052(16) 1.21309(15) 0.90254(13) 0.0405(7) Uani 1 1 d .
H35a H 0.6879 1.2463 0.8706 0.061 Uiso 1 1 calc GR
H35b H 0.7062 1.2358 0.9424 0.061 Uiso 1 1 calc GR
H35c H 0.6579 1.1799 0.9051 0.061 Uiso 1 1 calc GR

loop_
_atom_site_aniso_label
_atom_site_aniso_U_11
_atom_site_aniso_U_22
_atom_site_aniso_U_33
_atom_site_aniso_U_23
_atom_site_aniso_U_13
_atom_site_aniso_U_12
Br1 0.01488(11) 0.02640(13) 0.02122(11) 0.00266(11) 0.00225(10) -0.00053(11)
O1 0.0143(9) 0.0258(10) 0.0268(9) -0.0040(7) 0.0047(7) -0.0073(7)
O2 0.0215(10) 0.0288(11) 0.0607(12) -0.0028(10) 0.0178(9) 0.0006(7)
O3 0.0371(12) 0.0229(10) 0.0238(9) -0.0063(8) -0.0036(8) 0.0078(8)
N1 0.0137(10) 0.0236(11) 0.0155(9) 0.0003(8) 0.0010(8) -0.0061(9)
N2 0.0152(11) 0.0255(12) 0.0321(11) -0.0068(9) 0.0062(9) -0.0010(9)
N3 0.0276(12) 0.0178(11) 0.0183(10) -0.0035(9) 0.0028(9) 0.0036(9)
N4 0.0129(9) 0.0152(10) 0.0137(8) -0.0025(8) 0.0015(7) -0.0013(8)
C1 0.0118(12) 0.0207(14) 0.0161(10) -0.0009(10) 0.0035(9) -0.0026(9)
C2 0.0172(13) 0.0234(14) 0.0155(11) -0.0057(10) 0.0035(10) -0.0037(11)
C3 0.0150(13) 0.0296(15) 0.0295(13) -0.0123(12) -0.0001(10) 0.0000(11)
C4 0.0180(15) 0.0345(17) 0.0531(17) -0.0211(14) 0.0015(13) 0.0057(12)
C5 0.0257(15) 0.0318(16) 0.0501(17) -0.0270(14) 0.0013(13) -0.0003(13)
C6 0.0185(14) 0.0320(16) 0.0280(13) -0.0138(12) 0.0013(11) -0.0049(11)
C7 0.0154(13) 0.0250(14) 0.0157(11) -0.0045(10) 0.0054(9) -0.0034(10)
C8 0.0227(14) 0.0331(16) 0.0128(11) -0.0006(10) -0.0015(9) -0.0059(11)
C9 0.0259(15) 0.0404(17) 0.0214(12) 0.0067(12) 0.0007(11) -0.0089(13)
C10 0.0297(16) 0.0357(16) 0.0208(12) 0.0084(12) -0.0040(11) -0.0038(13)
C11 0.0385(17) 0.0482(19) 0.0169(12) -0.0052(12) -0.0022(11) -0.0087(14)
C12 0.0212(13) 0.0147(12) 0.0137(10) -0.0027(9) 0.0025(9) -0.0004(10)
C13 0.0222(13) 0.0157(12) 0.0125(10) -0.0029(10) 0.0032(10) 0.0012(10)
C14 0.0262(14) 0.0218(14) 0.0227(12) 0.0011(10) -0.0029(11) -0.0039(11)
C15 0.0416(18) 0.0261(15) 0.0265(13) 0.0031(12) -0.0093(12) 0.0016(13)
C16 0.0513(19) 0.0203(15) 0.0297(14) 0.0079(12) 0.0008(14) -0.0025(14)
C17 0.0330(16) 0.0199(14) 0.0347(14) 0.0018(12) 0.0111(12) -0.0068(12)
C18 0.0233(12) 0.0158(11) 0.0224(11) -0.0052(11) 0.0063(10) 0.0016(10)
C19 0.0271(15) 0.0257(16) 0.0393(15) -0.0106(12) -0.0077(12) -0.0005(12)
C20 0.0373(19) 0.0315(17) 0.065(2) -0.0179(15) -0.0044(15) -0.0065(14)
C21 0.0420(18) 0.0327(17) 0.0289(13) -0.0151(12) -0.0038(12) 0.0032(13)
C22 0.0380(19) 0.048(2) 0.061(2) -0.0171(16) -0.0222(16) 0.0080(15)
C23 0.0169(13) 0.0161(12) 0.0163(11) 0.0008(10) 0.0044(9) -0.0008(10)
C24 0.0186(13) 0.0136(12) 0.0194(11) 0.0020(10) -0.0009(10) -0.0001(10)
C25 0.0249(14) 0.0213(14) 0.0213(12) 0.0017(10) -0.0002(11) 0.0007(11)
C26 0.0218(15) 0.0260(15) 0.0343(14) 0.0092(12) -0.0026(11) 0.0007(11)
C27 0.0311(16) 0.0293(16) 0.0236(13) 0.0035(12) -0.0103(11) -0.0031(12)
C28 0.0363(17) 0.0261(15) 0.0176(12) 0.0012(11) -0.0015(11) 0.0036(12)
C29 0.0223(13) 0.0161(13) 0.0198(11) 0.0025(10) -0.0021(10) 0.0024(10)
C30 0.0332(16) 0.0250(15) 0.0193(12) 0.0038(11) 0.0058(11) 0.0030(12)
C31 0.0369(17) 0.0244(15) 0.0281(13) 0.0036(11) 0.0072(12) -0.0024(12)
C32 0.0489(19) 0.0380(17) 0.0195(12) 0.0049(12) 0.0078(12) 0.0028(14)
C33 0.0290(15) 0.0356(16) 0.0292(13) 0.0051(12) 0.0096(12) 0.0045(13)
O4 0.0266(10) 0.0300(11) 0.0325(10) 0.0017(8) 0.0008(8) -0.0037(8)
C34 0.0252(14) 0.0237(15) 0.0421(15) 0.0047(12) 0.0002(12) 0.0010(12)
C35 0.0300(17) 0.0450(19) 0.0465(17) 0.0119(14) 0.0058(14) 0.0067(15)

loop_
_atom_type_symbol
_atom_type_description
_atom_type_scat_dispersion_real
_atom_type_scat_dispersion_imag
_atom_type_scat_source
C C 0.0033 0.0016 'International Tables Vol C Tables 4.2.6.8 and 6.1.1.4'
H H 0.0000 0.0000 'International Tables Vol C Tables 4.2.6.8 and 6.1.1.4'
Br Br -0.2901 2.4595 'International Tables Vol C Tables 4.2.6.8 and 6.1.1.4'
N N 0.0061 0.0033 'International Tables Vol C Tables 4.2.6.8 and 6.1.1.4'
O O 0.0106 0.0060 'International Tables Vol C Tables 4.2.6.8 and 6.1.1.4'

loop_
_geom_angle_atom_site_label_1
_geom_angle_atom_site_label_2
_geom_angle_atom_site_label_3
_geom_angle
O1 N1 C8 107.16(16)
C7 N1 O1 105.91(17)
C7 N1 C8 115.40(17)
O2 N2 C19 107.05(18)
C18 N2 O2 106.55(18)
C18 N2 C19 115.91(19)
O3 N3 C30 107.53(17)
C29 N3 O3 106.32(17)
C29 N3 C30 116.18(19)
C1 N4 C12 110.95(16)
C1 N4 C23 115.01(17)
C12 N4 C23 110.32(15)
N4 C1 C2 111.65(18)
C3 C2 C1 118.7(2)
C3 C2 C7 118.9(2)
C7 C2 C1 122.4(2)
C4 C3 C2 121.1(2)
C3 C4 C5 119.7(2)
C6 C5 C4 120.0(2)
C5 C6 C7 120.6(2)
C2 C7 N1 117.7(2)
C6 C7 N1 122.8(2)
C6 C7 C2 119.5(2)
N1 C8 C9 107.59(18)
N1 C8 C10 106.72(18)
N1 C8 C11 113.5(2)
C10 C8 C9 109.0(2)
C10 C8 C11 109.9(2)
C11 C8 C9 110.0(2)
C13 C12 N4 113.59(16)
C14 C13 C12 120.1(2)
C14 C13 C18 118.8(2)
C18 C13 C12 121.1(2)
C15 C14 C13 121.2(2)
C14 C15 C16 119.3(2)
C17 C16 C15 120.5(2)
C16 C17 C18 120.4(2)
C13 C18 N2 117.2(2)
C17 C18 N2 123.3(2)
C17 C18 C13 119.6(2)
N2 C19 C20 113.2(2)
N2 C19 C21 108.4(2)
N2 C19 C22 105.5(2)
C21 C19 C20 109.8(2)
C21 C19 C22 109.5(2)
C22 C19 C20 110.4(2)
C24 C23 N4 112.96(18)
C25 C24 C23 120.2(2)
C25 C24 C29 119.0(2)
C29 C24 C23 120.7(2)
C26 C25 C24 121.2(2)
C27 C26 C25 119.4(2)
C26 C27 C28 120.3(2)
C27 C28 C29 120.5(2)
C24 C29 N3 118.2(2)
C28 C29 N3 122.6(2)
C28 C29 C24 119.2(2)
N3 C30 C31 107.82(18)
N3 C30 C32 112.8(2)
N3 C30 C33 106.6(2)
C31 C30 C32 109.8(2)
C33 C30 C31 109.1(2)
C33 C30 C32 110.7(2)
O4 C34 C35 112.5(2)

loop_
_geom_bond_atom_site_label_1
_geom_bond_atom_site_label_2
_geom_bond_distance
O1 N1 1.457(2)
O2 N2 1.451(2)
O3 N3 1.454(2)
N1 C7 1.447(3)
N1 C8 1.511(3)
N2 C18 1.445(3)
N2 C19 1.507(3)
N3 C29 1.451(3)
N3 C30 1.516(3)
N4 C1 1.510(3)
N4 C12 1.514(3)
N4 C23 1.522(3)
C1 C2 1.514(3)
C2 C3 1.389(3)
C2 C7 1.401(3)
C3 C4 1.380(3)
C4 C5 1.385(4)
C5 C6 1.382(4)
C6 C7 1.389(3)
C8 C9 1.533(3)
C8 C10 1.515(4)
C8 C11 1.527(3)
C12 C13 1.503(3)
C13 C14 1.394(3)
C13 C18 1.401(3)
C14 C15 1.380(3)
C15 C16 1.386(4)
C16 C17 1.378(4)
C17 C18 1.392(3)
C19 C20 1.533(4)
C19 C21 1.523(4)
C19 C22 1.525(4)
C23 C24 1.506(3)
C24 C25 1.394(3)
C24 C29 1.399(3)
C25 C26 1.382(3)
C26 C27 1.381(3)
C27 C28 1.383(3)
C28 C29 1.397(3)
C30 C31 1.525(3)
C30 C32 1.532(3)
C30 C33 1.520(3)
O4 C34 1.421(3)
C34 C35 1.507(4)
